data_2211508
loop_
_publ_author_name
'Li, Qing-Xiang'
'Cai, Li'
'Wang, Xiu-Feng'
'Shen, Yun-Jun'

_publ_section_title
;
 1,1-Bis(bromomethyl)benzene
;
_journal_coeditor_code LH2233
_journal_issue 12
_journal_name_full 'Acta Crystallographica Section E'
_journal_page_first o5726
_journal_page_last o5727
_journal_paper_doi 10.1107/S1600536806048422
_journal_volume 62
_journal_year 2006
_chemical_formula_iupac 'C8 H8 Br2'
_chemical_formula_moiety 'C8 H8 Br2'
_chemical_formula_sum 'C8 H8 Br2'
_chemical_formula_weight 263.96
_chemical_name_systematic
;
1,1-Dibromo-m-xylene
;
_space_group_IT_number 14
_symmetry_cell_setting monoclinic
_symmetry_space_group_name_Hall '-P 2yn'
_symmetry_space_group_name_H-M 'P 1 21/n 1'
_atom_sites_solution_hydrogens geom
_atom_sites_solution_primary direct
_atom_sites_solution_secondary difmap
_audit_creation_method SHELXL-97
_cell_angle_alpha 90.00
_cell_angle_beta 93.846(3)
_cell_angle_gamma 90.00
_cell_formula_units_Z 4
_cell_length_a 13.084(2)
_cell_length_b 4.5374(8)
_cell_length_c 15.075(3)
_cell_measurement_reflns_used 1879
_cell_measurement_temperature 298(2)
_cell_measurement_theta_max 25.16
_cell_measurement_theta_min 2.71
_cell_volume 892.9(3)
_computing_cell_refinement 'SAINT (Bruker, 2000)'
_computing_data_collection 'SMART (Bruker, 2000)'
_computing_data_reduction SAINT
_computing_molecular_graphics 'SHELXTL (Bruker, 2000)'
_computing_publication_material SHELXTL
_computing_structure_refinement 'SHELXL97 (Sheldrick, 1997)'
_computing_structure_solution 'SHELXS97 (Sheldrick, 1997)'
_diffrn_ambient_temperature 298(2)
_diffrn_measured_fraction_theta_full 0.990
_diffrn_measured_fraction_theta_max 0.990
_diffrn_measurement_device_type 'Bruker SMART CCD'
_diffrn_measurement_method '\f and \w'
_diffrn_radiation_monochromator graphite
_diffrn_radiation_source 'fine-focus sealed tube'
_diffrn_radiation_type MoK\a
_diffrn_radiation_wavelength 0.71073
_diffrn_reflns_av_R_equivalents 0.0587
_diffrn_reflns_av_sigmaI/netI 0.0544
_diffrn_reflns_limit_h_max 16
_diffrn_reflns_limit_h_min -16
_diffrn_reflns_limit_k_max 5
_diffrn_reflns_limit_k_min -5
_diffrn_reflns_limit_l_max 19
_diffrn_reflns_limit_l_min -15
_diffrn_reflns_number 6118
_diffrn_reflns_theta_full 26.99
_diffrn_reflns_theta_max 26.99
_diffrn_reflns_theta_min 2.00
_diffrn_standards_number 0
_exptl_absorpt_coefficient_mu 9.002
_exptl_absorpt_correction_T_max 0.406
_exptl_absorpt_correction_T_min 0.151
_exptl_absorpt_correction_type multi-scan
_exptl_absorpt_process_details '(SADABS; Bruker, 2000)'
_exptl_crystal_colour colorless
_exptl_crystal_density_diffrn 1.963
_exptl_crystal_density_method 'not measured'
_exptl_crystal_description plate
_exptl_crystal_F_000 504
_exptl_crystal_size_max 0.30
_exptl_crystal_size_mid 0.20
_exptl_crystal_size_min 0.10
_refine_diff_density_max 0.748
_refine_diff_density_min -0.518
_refine_ls_extinction_method none
_refine_ls_goodness_of_fit_ref 0.996
_refine_ls_hydrogen_treatment constr
_refine_ls_matrix_type full
_refine_ls_number_parameters 91
_refine_ls_number_reflns 1933
_refine_ls_number_restraints 0
_refine_ls_restrained_S_all 0.996
_refine_ls_R_factor_all 0.0779
_refine_ls_R_factor_gt 0.0500
_refine_ls_shift/su_max 0.001
_refine_ls_shift/su_mean 0.000
_refine_ls_structure_factor_coef Fsqd
_refine_ls_weighting_details 'calc w=1/[\s^2^(Fo^2^)+(0.0726P)^2^] where P=(Fo^2^+2Fc^2^)/3'
_refine_ls_weighting_scheme calc
_refine_ls_wR_factor_gt 0.1186
_refine_ls_wR_factor_ref 0.1353
_reflns_number_gt 1221
_reflns_number_total 1933
_reflns_threshold_expression I>2\s(I)
_cod_data_source_file lh2233.cif
_cod_data_source_block I
_cod_depositor_comments
;
The following automatic conversions were performed:
'_symmetry_cell_setting' value 'Monoclinic' changed to 'monoclinic'
according to '/home/saulius/struct/CIF-dictionaries/cif_core.dic'
dictionary named 'cif_core.dic' version 2.4.1 from 2010-06-29.

Automatic conversion script
Id: cif_fix_enum 1527 2010-12-29 10:47:43Z saulius 

The following automatic conversions were performed:

'_symmetry_cell_setting' value 'Monoclinic' changed to 'monoclinic'
according to /home/saulius/struct/CIF-dictionaries/cif_core.dic
dictionary named 'cif_core.dic' version 2.4.1 from 2010-06-29.

Automatic conversion script
Id: cif_fix_values 1715 2011-07-08 13:25:40Z adriana 
;
_cod_original_cell_volume 893.0(3)
_cod_original_sg_symbol_H-M 'P 21/n'
_cod_database_code 2211508
_cod_database_fobs_code 2211508

loop_
_symmetry_equiv_pos_as_xyz
'x, y, z'
'-x+1/2, y+1/2, -z+1/2'
'-x, -y, -z'
'x-1/2, -y-1/2, z-1/2'

loop_
_atom_site_type_symbol
_atom_site_label
_atom_site_fract_x
_atom_site_fract_y
_atom_site_fract_z
_atom_site_U_iso_or_equiv
_atom_site_adp_type
_atom_site_calc_flag
_atom_site_refinement_flags
_atom_site_occupancy
Br Br1 1.14084(4) 0.13612(12) 0.54062(4) 0.0657(3) Uani d . 1
Br Br2 0.78109(4) -0.11695(13) 0.88989(4) 0.0714(3) Uani d . 1
C C1 1.0528(4) 0.2013(10) 0.7084(3) 0.0485(12) Uani d . 1
C C2 0.9747(3) 0.0101(10) 0.7284(3) 0.0472(12) Uani d . 1
H H2 0.9224 -0.0293 0.6852 0.057 Uiso calc R 1
C C3 0.9724(4) -0.1217(9) 0.8098(4) 0.0495(12) Uani d . 1
C C4 1.0508(4) -0.0605(12) 0.8732(4) 0.0632(14) Uani d . 1
H H4 1.0511 -0.1488 0.9289 0.076 Uiso calc R 1
C C5 1.1285(4) 0.1305(12) 0.8546(4) 0.0684(16) Uani d . 1
H H5 1.1806 0.1726 0.8977 0.082 Uiso calc R 1
C C6 1.1286(4) 0.2572(13) 0.7726(4) 0.0623(14) Uani d . 1
H H6 1.1814 0.3846 0.7602 0.075 Uiso calc R 1
C C7 1.0501(5) 0.3407(12) 0.6194(4) 0.0758(18) Uani d . 1
H H7A 1.0712 0.5451 0.6257 0.091 Uiso calc R 1
H H7B 0.9805 0.3372 0.5929 0.091 Uiso calc R 1
C C8 0.8883(4) -0.3254(12) 0.8302(5) 0.0717(17) Uani d . 1
H H8A 0.9157 -0.4834 0.8681 0.086 Uiso calc R 1
H H8B 0.8591 -0.4124 0.7754 0.086 Uiso calc R 1

loop_
_atom_site_aniso_label
_atom_site_aniso_U_11
_atom_site_aniso_U_22
_atom_site_aniso_U_33
_atom_site_aniso_U_12
_atom_site_aniso_U_13
_atom_site_aniso_U_23
Br1 0.0676(4) 0.0718(4) 0.0609(4) 0.0019(3) 0.0273(3) 0.0036(3)
Br2 0.0634(4) 0.0832(5) 0.0705(5) -0.0103(3) 0.0271(3) -0.0021(3)
C1 0.058(3) 0.038(2) 0.053(3) 0.010(2) 0.022(2) -0.002(2)
C2 0.046(2) 0.044(3) 0.052(3) 0.009(2) 0.010(2) -0.007(3)
C3 0.057(3) 0.041(3) 0.053(3) 0.005(2) 0.018(2) -0.003(2)
C4 0.071(3) 0.066(3) 0.055(4) 0.016(3) 0.014(3) 0.006(3)
C5 0.055(3) 0.089(4) 0.061(4) 0.002(3) -0.001(3) -0.012(3)
C6 0.051(3) 0.055(3) 0.083(4) -0.006(2) 0.020(3) -0.010(3)
C7 0.095(4) 0.057(3) 0.080(5) 0.023(3) 0.039(4) 0.015(3)
C8 0.082(4) 0.054(3) 0.083(5) -0.005(3) 0.037(3) -0.009(3)

loop_
_atom_type_symbol
_atom_type_description
_atom_type_scat_dispersion_real
_atom_type_scat_dispersion_imag
_atom_type_scat_source
C C 0.0033 0.0016 'International Tables Vol C Tables 4.2.6.8 and 6.1.1.4'
H H 0.0000 0.0000 'International Tables Vol C Tables 4.2.6.8 and 6.1.1.4'
Br Br -0.2901 2.4595 'International Tables Vol C Tables 4.2.6.8 and 6.1.1.4'

loop_
_geom_angle_atom_site_label_1
_geom_angle_atom_site_label_2
_geom_angle_atom_site_label_3
_geom_angle
C6 C1 C2 118.3(5)
C6 C1 C7 122.4(5)
C2 C1 C7 119.4(5)
C3 C2 C1 121.9(5)
C3 C2 H2 119.0
C1 C2 H2 119.0
C2 C3 C4 118.2(5)
C2 C3 C8 121.3(5)
C4 C3 C8 120.5(5)
C5 C4 C3 120.5(5)
C5 C4 H4 119.7
C3 C4 H4 119.7
C6 C5 C4 119.7(5)
C6 C5 H5 120.2
C4 C5 H5 120.2
C1 C6 C5 121.4(5)
C1 C6 H6 119.3
C5 C6 H6 119.3
C1 C7 Br1 111.5(3)
C1 C7 H7A 109.3
Br1 C7 H7A 109.3
C1 C7 H7B 109.3
Br1 C7 H7B 109.3
H7A C7 H7B 108.0
C3 C8 Br2 111.0(3)
C3 C8 H8A 109.4
Br2 C8 H8A 109.4
C3 C8 H8B 109.4
Br2 C8 H8B 109.4
H8A C8 H8B 108.0

loop_
_geom_bond_atom_site_label_1
_geom_bond_atom_site_label_2
_geom_bond_distance
Br1 C7 1.967(5)
Br2 C8 1.961(5)
C1 C6 1.362(7)
C1 C2 1.389(6)
C1 C7 1.482(7)
C2 C3 1.367(7)
C2 H2 0.9300
C3 C4 1.383(7)
C3 C8 1.485(7)
C4 C5 1.379(7)
C4 H4 0.9300
C5 C6 1.363(8)
C5 H5 0.9300
C6 H6 0.9300
C7 H7A 0.9700
C7 H7B 0.9700
C8 H8A 0.9700
C8 H8B 0.9700

loop_
_geom_torsion_atom_site_label_1
_geom_torsion_atom_site_label_2
_geom_torsion_atom_site_label_3
_geom_torsion_atom_site_label_4
_geom_torsion
C6 C1 C2 C3 -0.2(7)
C7 C1 C2 C3 -179.1(4)
C1 C2 C3 C4 0.0(6)
C1 C2 C3 C8 180.0(4)
C2 C3 C4 C5 0.5(7)
C8 C3 C4 C5 -179.5(5)
C3 C4 C5 C6 -0.7(8)
C2 C1 C6 C5 -0.1(8)
C7 C1 C6 C5 178.8(5)
C4 C5 C6 C1 0.5(8)
C6 C1 C7 Br1 81.3(6)
C2 C1 C7 Br1 -99.9(5)
C2 C3 C8 Br2 -95.4(5)
C4 C3 C8 Br2 84.6(5)

loop_
_cod_related_entry_id
_cod_related_entry_database
_cod_related_entry_code
1 ChemSpider 62581
